data_4331667
loop_
_publ_author_name
'Ok, Kang Min'
'Halasyamani, P. Shiv'

_publ_section_title
;
 New Metal Iodates:&#x00A0; Syntheses, Structures, and Characterizations
 of Noncentrosymmetric La(IO3)3and NaYI4O12and Centrosymmetric
 \b-Cs2I4O11and Rb2I6O15(OH)2&#x00B7;H2O
;
_journal_issue 25
_journal_name_full 'Inorganic Chemistry'
_journal_page_first 9353
_journal_page_last 9359
_journal_paper_doi 10.1021/ic051340u
_journal_volume 44
_journal_year 2005
_chemical_formula_sum 'H4 I6 O18 Rb2'
_chemical_formula_weight 1224.38
_chemical_name_systematic
;
 Rubidium iodate monohydrate
;
_space_group_IT_number 2
_symmetry_cell_setting triclinic
_symmetry_space_group_name_Hall '-P 1'
_symmetry_space_group_name_H-M 'P -1'
_atom_sites_solution_primary direct
_atom_sites_solution_secondary difmap
_cell_angle_alpha 79.679(4)
_cell_angle_beta 85.185(4)
_cell_angle_gamma 70.684(4)
_cell_formula_units_Z 2
_cell_length_a 7.0652(17)
_cell_length_b 7.5066(18)
_cell_length_c 18.262(4)
_cell_measurement_temperature 293.0(2)
_cell_volume 898.9(4)
_computing_structure_refinement 'SHELXL-97 (Sheldrick, 1997)'
_diffrn_ambient_temperature 293.0(2)
_diffrn_measured_fraction_theta_full 0.984
_diffrn_measured_fraction_theta_max 0.896
_diffrn_radiation_monochromator graphite
_diffrn_radiation_type MoK\a
_diffrn_radiation_wavelength 0.71073
_diffrn_reflns_av_R_equivalents 0.0694
_diffrn_reflns_av_unetI/netI 0.0392
_diffrn_reflns_limit_h_max 8
_diffrn_reflns_limit_h_min -9
_diffrn_reflns_limit_k_max 9
_diffrn_reflns_limit_k_min -7
_diffrn_reflns_limit_l_max 23
_diffrn_reflns_limit_l_min -23
_diffrn_reflns_number 5559
_diffrn_reflns_theta_full 25
_diffrn_reflns_theta_max 27.98
_diffrn_reflns_theta_min 1.13
_exptl_absorpt_coefficient_mu 15.833
_exptl_absorpt_correction_T_max 0.531
_exptl_absorpt_correction_T_min 0.063
_exptl_absorpt_correction_type psi-scan
_exptl_absorpt_process_details '(North et al., 1968)'
_exptl_crystal_colour Colorless
_exptl_crystal_density_diffrn 4.509
_exptl_crystal_density_method 'not measured'
_exptl_crystal_description Plate
_exptl_crystal_F_000 1072
_exptl_crystal_size_max 0.30
_exptl_crystal_size_mid 0.16
_exptl_crystal_size_min 0.04
_refine_diff_density_max 2.906
_refine_diff_density_min -3.053
_refine_diff_density_rms 0.5
_refine_ls_extinction_coef 0.0026(3)
_refine_ls_extinction_expression Fc^*^=kFc[1+0.001xFc^2^\l^3^/sin(2\q)]^-1/4^
_refine_ls_extinction_method SHELXL
_refine_ls_goodness_of_fit_ref 1.185
_refine_ls_matrix_type full
_refine_ls_number_parameters 236
_refine_ls_number_reflns 3882
_refine_ls_number_restraints 0
_refine_ls_restrained_S_all 1.185
_refine_ls_R_factor_all 0.0517
_refine_ls_R_factor_gt 0.0493
_refine_ls_shift/su_max 0.001
_refine_ls_shift/su_mean 0
_refine_ls_structure_factor_coef Fsqd
_refine_ls_weighting_details 'calc w=1/[\s^2^(Fo^2^)+(0.0733P)^2^+21.4620P] where P=(Fo^2^+2Fc^2^)/3'
_refine_ls_weighting_scheme calc
_refine_ls_wR_factor_gt 0.1362
_refine_ls_wR_factor_ref 0.1408
_reflns_number_gt 3694
_reflns_number_total 3882
_reflns_threshold_expression >2\(I)
_cod_data_source_file ic051340usup1.cif
_cod_data_source_block ok183
_cod_depositor_comments
;
The following automatic conversions were performed:

'_symmetry_cell_setting' value 'Triclinic' changed to 'triclinic'
according to /home/saulius/struct/CIF-dictionaries/cif_core.dic
dictionary named 'cif_core.dic' version 2.4.2 from
2011-04-26.

'_exptl_absorpt_correction_type' value 'Psi-scan'
changed to 'psi-scan' according to
/home/saulius/struct/CIF-dictionaries/cif_core.dic dictionary named
'cif_core.dic' version 2.4.2 from 2011-04-26.

Automatic conversion script
Id: cif_fix_values 1891 2012-01-12 08:04:46Z andrius 
;
_cod_database_code 4331667

loop_
_symmetry_equiv_pos_as_xyz
'x, y, z'
'-x, -y, -z'

loop_
_atom_site_label
_atom_site_type_symbol
_atom_site_fract_x
_atom_site_fract_y
_atom_site_fract_z
_atom_site_U_iso_or_equiv
_atom_site_adp_type
_atom_site_occupancy
_atom_site_symmetry_multiplicity
_atom_site_calc_flag
I1 I -0.00100(10) 0.51750(10) 0.39056(3) 0.01604(19) Uani 1 1 d
I2 I -0.11430(10) -0.15046(9) 0.96964(3) 0.01363(19) Uani 1 1 d
I3 I -0.51383(10) 0.36204(9) 0.92638(3) 0.01374(19) Uani 1 1 d
I4 I -0.06388(10) -0.55520(9) 0.83504(3) 0.01338(19) Uani 1 1 d
I5 I -0.52533(10) 0.40566(10) 0.69970(4) 0.01621(19) Uani 1 1 d
I6 I -0.00433(11) 0.07441(10) 0.30188(4) 0.0174(2) Uani 1 1 d
Rb1 Rb -0.55717(17) -0.08803(16) 0.83223(6) 0.0218(3) Uani 1 1 d
Rb2 Rb -0.2925(3) 0.1490(3) 0.50176(9) 0.0469(4) Uani 1 1 d
O1 O -0.7821(12) 0.3973(13) 0.7079(4) 0.0207(17) Uani 1 1 d
O2 O 0.1778(12) 0.5081(13) 0.3137(4) 0.0207(16) Uani 1 1 d
O3 O -0.0013(15) 0.2740(12) 0.4057(5) 0.0256(18) Uani 1 1 d
O4 O 0.1966(14) 0.4719(15) 0.4640(5) 0.030(2) Uani 1 1 d
O5 O -0.1681(13) -0.0060(12) 1.0421(4) 0.0211(16) Uani 1 1 d
O6 O -0.3445(12) -0.2239(12) 0.9869(5) 0.0210(17) Uani 1 1 d
O7 O -0.0513(14) -0.5859(13) 0.9349(5) 0.0270(19) Uani 1 1 d
O8 O -0.2282(12) 0.0349(11) 0.8930(4) 0.0189(16) Uani 1 1 d
O9 O -0.6506(13) 0.5985(12) 0.9385(5) 0.0227(17) Uani 1 1 d
O10 O -0.3353(12) -0.5292(12) 0.8349(4) 0.0206(16) Uani 1 1 d
O11 O -0.6490(12) 0.3257(12) 0.8545(4) 0.0187(16) Uani 1 1 d
O12 O -0.0915(14) -0.3060(11) 0.8139(5) 0.0243(18) Uani 1 1 d
O13 O -0.5161(13) 0.4650(14) 0.5990(5) 0.0245(18) Uani 1 1 d
O14 O -0.3940(14) 0.1530(13) 0.7118(6) 0.031(2) Uani 1 1 d
O15 O -0.0092(13) -0.0595(12) 0.2234(5) 0.0227(17) Uani 1 1 d
O16 O -0.0168(16) -0.1052(12) 0.3796(5) 0.028(2) Uani 1 1 d
O17 O -0.2652(13) 0.2118(13) 0.2940(5) 0.0268(19) Uani 1 1 d
O18 O -0.483(3) -0.060(3) 0.6052(9) 0.077(5) Uani 1 1 d

loop_
_atom_site_aniso_label
_atom_site_aniso_U_11
_atom_site_aniso_U_22
_atom_site_aniso_U_33
_atom_site_aniso_U_23
_atom_site_aniso_U_13
_atom_site_aniso_U_12
I1 0.0220(4) 0.0230(4) 0.0068(3) -0.0032(2) 0.0029(2) -0.0125(3)
I2 0.0188(3) 0.0167(3) 0.0071(3) -0.0029(2) 0.0013(2) -0.0078(3)
I3 0.0195(3) 0.0156(3) 0.0083(3) -0.0038(2) -0.0014(2) -0.0074(3)
I4 0.0184(3) 0.0159(3) 0.0082(3) -0.0029(2) 0.0027(2) -0.0089(2)
I5 0.0168(3) 0.0236(4) 0.0103(3) -0.0022(2) -0.0007(2) -0.0095(3)
I6 0.0236(4) 0.0190(3) 0.0107(3) 0.0000(2) 0.0018(2) -0.0100(3)
Rb1 0.0259(6) 0.0250(5) 0.0168(5) -0.0038(4) 0.0006(4) -0.0112(4)
Rb2 0.0568(10) 0.0634(10) 0.0307(8) -0.0002(7) 0.0012(7) -0.0372(8)
O1 0.018(4) 0.041(5) 0.009(4) -0.002(3) -0.001(3) -0.018(3)
O2 0.023(4) 0.033(4) 0.010(4) -0.003(3) 0.001(3) -0.015(3)
O3 0.042(5) 0.024(4) 0.019(4) -0.007(3) 0.003(4) -0.021(4)
O4 0.029(5) 0.052(6) 0.009(4) -0.001(4) -0.003(3) -0.015(4)
O5 0.033(4) 0.023(4) 0.013(4) -0.010(3) 0.005(3) -0.015(3)
O6 0.018(4) 0.030(4) 0.014(4) 0.003(3) -0.002(3) -0.011(3)
O7 0.032(5) 0.032(5) 0.008(4) 0.007(3) 0.000(3) -0.003(4)
O8 0.028(4) 0.019(4) 0.009(3) -0.001(3) -0.001(3) -0.007(3)
O9 0.032(4) 0.019(4) 0.017(4) -0.005(3) 0.007(3) -0.009(3)
O10 0.020(4) 0.031(4) 0.012(4) -0.003(3) 0.003(3) -0.011(3)
O11 0.022(4) 0.026(4) 0.013(4) -0.005(3) -0.001(3) -0.013(3)
O12 0.040(5) 0.017(4) 0.018(4) 0.000(3) 0.007(4) -0.015(4)
O13 0.025(4) 0.042(5) 0.012(4) -0.001(3) 0.000(3) -0.020(4)
O14 0.031(5) 0.024(4) 0.033(5) -0.007(4) 0.005(4) -0.004(4)
O15 0.034(5) 0.024(4) 0.015(4) -0.004(3) -0.001(3) -0.015(4)
O16 0.052(6) 0.022(4) 0.014(4) -0.002(3) 0.006(4) -0.018(4)
O17 0.020(4) 0.029(4) 0.027(5) -0.006(4) 0.001(3) -0.002(3)
O18 0.085(11) 0.116(13) 0.049(9) 0.012(9) -0.006(8) -0.072(11)

loop_
_atom_type_symbol
_atom_type_description
_atom_type_scat_dispersion_real
_atom_type_scat_dispersion_imag
_atom_type_scat_source
O O 0.0106 0.006 'International Tables Vol C Tables 4.2.6.8 and 6.1.1.4'
Rb Rb -0.9393 2.9676 'International Tables Vol C Tables 4.2.6.8 and 6.1.1.4'
I I -0.4742 1.8119 'International Tables Vol C Tables 4.2.6.8 and 6.1.1.4'

loop_
_geom_angle_atom_site_label_1
_geom_angle_atom_site_label_2
_geom_angle_atom_site_label_3
_geom_angle
_geom_angle_site_symmetry_1
_geom_angle_site_symmetry_3
O3 I1 O2 99.6(4) . .
O3 I1 O4 94.6(4) . .
O2 I1 O4 93.7(4) . .
O3 I1 O1 92.1(4) . 2_466
O2 I1 O1 80.4(3) . 2_466
O4 I1 O1 171.8(4) . 2_466
O3 I1 Rb2 36.0(3) . .
O2 I1 Rb2 134.7(3) . .
O4 I1 Rb2 97.5(3) . .
O1 I1 Rb2 90.7(2) 2_466 .
O5 I2 O8 98.6(4) . .
O5 I2 O6 95.8(4) . .
O8 I2 O6 92.0(4) . .
O5 I2 O7 85.7(4) . 2_547
O8 I2 O7 175.5(3) . 2_547
O6 I2 O7 88.8(3) . 2_547
O5 I2 Rb1 118.4(3) . .
O8 I2 Rb1 47.8(3) . .
O6 I2 Rb1 49.5(2) . .
O7 I2 Rb1 130.8(3) 2_547 .
O9 I3 O11 102.1(4) . .
O9 I3 O6 97.2(4) . 2_457
O11 I3 O6 94.1(4) . 2_457
O9 I3 O10 90.0(4) . 1_565
O11 I3 O10 86.0(3) . 1_565
O6 I3 O10 172.6(3) 2_457 1_565
O9 I3 Rb1 40.4(3) . 1_565
O11 I3 Rb1 94.4(3) . 1_565
O6 I3 Rb1 137.6(2) 2_457 1_565
O10 I3 Rb1 49.6(2) 1_565 1_565
O9 I3 Rb1 141.4(3) . .
O11 I3 Rb1 41.2(3) . .
O6 I3 Rb1 78.3(2) 2_457 .
O10 I3 Rb1 97.1(2) 1_565 .
Rb1 I3 Rb1 130.67(4) 1_565 .
O12 I4 O7 98.7(4) . .
O12 I4 O10 97.1(4) . .
O7 I4 O10 95.1(4) . .
O12 I4 Rb1 49.1(3) . .
O7 I4 Rb1 91.8(3) . .
O10 I4 Rb1 49.1(3) . .
O14 I5 O13 100.5(4) . .
O14 I5 O1 98.5(4) . .
O13 I5 O1 96.5(4) . .
O14 I5 Rb1 41.0(3) . .
O13 I5 Rb1 129.8(3) . .
O1 I5 Rb1 68.7(3) . .
O16 I6 O17 100.1(5) . .
O16 I6 O15 99.0(4) . .
O17 I6 O15 93.1(4) . .
O16 I6 Rb2 51.9(3) . .
O17 I6 Rb2 66.7(3) . .
O15 I6 Rb2 136.7(3) . .
O16 I6 Rb1 103.4(3) . 2_456
O17 I6 Rb1 46.7(3) . 2_456
O15 I6 Rb1 46.4(3) . 2_456
Rb2 I6 Rb1 103.73(4) . 2_456
O16 I6 Rb2 44.9(3) . 2_556
O17 I6 Rb2 125.3(3) . 2_556
O15 I6 Rb2 126.9(3) . 2_556
Rb2 I6 Rb2 58.60(5) . 2_556
Rb1 I6 Rb2 148.31(3) 2_456 2_556
O5 Rb1 O9 60.6(2) 2_457 1_545
O5 Rb1 O14 132.2(2) 2_457 .
O9 Rb1 O14 167.0(2) 1_545 .
O5 Rb1 O11 67.6(2) 2_457 .
O9 Rb1 O11 127.0(2) 1_545 .
O14 Rb1 O11 65.1(2) . .
O5 Rb1 O15 71.3(2) 2_457 2_456
O9 Rb1 O15 90.3(2) 1_545 2_456
O14 Rb1 O15 96.2(2) . 2_456
O11 Rb1 O15 83.3(2) . 2_456
O5 Rb1 O8 93.7(2) 2_457 .
O9 Rb1 O8 111.4(2) 1_545 .
O14 Rb1 O8 69.1(3) . .
O11 Rb1 O8 60.3(2) . .
O15 Rb1 O8 143.7(2) 2_456 .
O5 Rb1 O17 114.3(2) 2_457 2_456
O9 Rb1 O17 88.2(3) 1_545 2_456
O14 Rb1 O17 87.2(3) . 2_456
O11 Rb1 O17 124.2(2) . 2_456
O15 Rb1 O17 51.1(2) 2_456 2_456
O8 Rb1 O17 151.5(2) . 2_456
O5 Rb1 O6 66.8(2) 2_457 .
O9 Rb1 O6 61.6(2) 1_545 .
O14 Rb1 O6 118.5(3) . .
O11 Rb1 O6 89.0(2) . .
O15 Rb1 O6 137.1(2) 2_456 .
O8 Rb1 O6 50.0(2) . .
O17 Rb1 O6 145.5(2) 2_456 .
O5 Rb1 O10 114.7(2) 2_457 .
O9 Rb1 O10 54.7(2) 1_545 .
O14 Rb1 O10 112.3(2) . .
O11 Rb1 O10 161.5(2) . .
O15 Rb1 O10 115.1(2) 2_456 .
O8 Rb1 O10 101.3(2) . .
O17 Rb1 O10 72.6(2) 2_456 .
O6 Rb1 O10 76.1(2) . .
O5 Rb1 O12 134.9(2) 2_457 .
O9 Rb1 O12 96.4(2) 1_545 .
O14 Rb1 O12 72.8(2) . .
O11 Rb1 O12 113.1(2) . .
O15 Rb1 O12 152.1(2) 2_456 .
O8 Rb1 O12 57.1(2) . .
O17 Rb1 O12 101.9(2) 2_456 .
O6 Rb1 O12 68.2(2) . .
O10 Rb1 O12 51.3(2) . .
O5 Rb1 I2 86.55(18) 2_457 .
O9 Rb1 I2 86.56(18) 1_545 .
O14 Rb1 I2 91.9(2) . .
O11 Rb1 I2 79.78(15) . .
O15 Rb1 I2 156.08(16) 2_456 .
O8 Rb1 I2 25.57(14) . .
O17 Rb1 I2 152.14(16) 2_456 .
O6 Rb1 I2 26.78(15) . .
O10 Rb1 I2 82.04(16) . .
O12 Rb1 I2 51.73(17) . .
O5 Rb1 I4 125.52(17) 2_457 .
O9 Rb1 I4 73.49(16) 1_545 .
O14 Rb1 I4 94.42(17) . .
O11 Rb1 I4 136.28(16) . .
O15 Rb1 I4 139.24(16) 2_456 .
O8 Rb1 I4 76.52(15) . .
O17 Rb1 I4 90.41(16) 2_456 .
O6 Rb1 I4 66.46(16) . .
O10 Rb1 I4 26.52(15) . .
O12 Rb1 I4 25.22(15) . .
I2 Rb1 I4 61.88(2) . .
O18 Rb2 O3 164.2(5) . .
O18 Rb2 O18 83.6(5) . 2_456
O3 Rb2 O18 101.2(3) . 2_456
O18 Rb2 O13 128.1(4) . 2_466
O3 Rb2 O13 67.6(2) . 2_466
O18 Rb2 O13 75.4(4) 2_456 2_466
O18 Rb2 O16 89.6(4) . 2_556
O3 Rb2 O16 81.2(3) . 2_556
O18 Rb2 O16 161.8(4) 2_456 2_556
O13 Rb2 O16 121.5(2) 2_466 2_556
O18 Rb2 O13 81.0(5) . .
O3 Rb2 O13 108.9(2) . .
O18 Rb2 O13 119.3(4) 2_456 .
O13 Rb2 O13 69.8(3) 2_466 .
O16 Rb2 O13 76.0(2) 2_556 .
O18 Rb2 O16 112.2(5) . .
O3 Rb2 O16 58.1(2) . .
O18 Rb2 O16 65.1(4) 2_456 .
O13 Rb2 O16 100.9(2) 2_466 .
O16 Rb2 O16 102.5(2) 2_556 .
O13 Rb2 O16 166.8(2) . .
O18 Rb2 O4 122.9(4) . 2_566
O3 Rb2 O4 62.9(2) . 2_566
O18 Rb2 O4 137.6(4) 2_456 2_566
O13 Rb2 O4 62.2(2) 2_466 2_566
O16 Rb2 O4 59.6(2) 2_556 2_566
O13 Rb2 O4 47.4(2) . 2_566
O16 Rb2 O4 120.4(2) . 2_566
O18 Rb2 O3 62.9(4) . 2_556
O3 Rb2 O3 101.4(2) . 2_556
O18 Rb2 O3 107.2(4) 2_456 2_556
O13 Rb2 O3 169.0(2) 2_466 2_556
O16 Rb2 O3 54.8(2) 2_556 2_556
O13 Rb2 O3 116.3(2) . 2_556
O16 Rb2 O3 71.4(2) . 2_556
O4 Rb2 O3 114.3(2) 2_566 2_556
O18 Rb2 Rb2 107.8(4) . 2_556
O3 Rb2 Rb2 56.49(19) . 2_556
O18 Rb2 Rb2 113.1(4) 2_456 2_556
O13 Rb2 Rb2 124.11(17) 2_466 2_556
O16 Rb2 Rb2 53.19(17) 2_556 2_556
O13 Rb2 Rb2 127.62(17) . 2_556
O16 Rb2 Rb2 49.31(19) . 2_556
O4 Rb2 Rb2 91.26(17) 2_566 2_556
O3 Rb2 Rb2 44.87(16) 2_556 2_556
O18 Rb2 I6 134.9(4) . .
O3 Rb2 I6 40.01(17) . .
O18 Rb2 I6 65.5(3) 2_456 .
O13 Rb2 I6 76.47(16) 2_466 .
O16 Rb2 I6 109.45(18) 2_556 .
O13 Rb2 I6 142.28(17) . .
O16 Rb2 I6 25.51(15) . .
O4 Rb2 I6 101.73(16) 2_566 .
O3 Rb2 I6 94.70(15) 2_556 .
Rb2 Rb2 I6 61.22(4) 2_556 .
O18 Rb2 I6 66.3(3) . 2_556
O3 Rb2 I6 102.7(2) . 2_556
O18 Rb2 I6 142.4(3) 2_456 2_556
O13 Rb2 I6 141.04(18) 2_466 2_556
O16 Rb2 I6 24.05(16) 2_556 2_556
O13 Rb2 I6 79.13(16) . 2_556
O16 Rb2 I6 104.98(18) . 2_556
O4 Rb2 I6 79.63(16) 2_566 2_556
O3 Rb2 I6 39.54(15) 2_556 2_556
Rb2 Rb2 I6 60.19(4) 2_556 2_556
I6 Rb2 I6 121.40(5) . 2_556
I5 O1 I1 124.6(4) . 2_466
I1 O3 Rb2 122.5(4) . .
I1 O3 Rb2 135.3(4) . 2_556
Rb2 O3 Rb2 78.6(2) . 2_556
I1 O4 Rb2 116.6(4) . 2_566
I2 O5 Rb1 141.3(4) . 2_457
I2 O6 I3 139.4(4) . 2_457
I2 O6 Rb1 103.7(3) . .
I3 O6 Rb1 116.9(3) 2_457 .
I4 O7 I2 134.4(5) . 2_547
I2 O8 Rb1 106.6(3) . .
I3 O9 Rb1 117.1(4) . 1_565
I4 O10 I3 127.1(4) . 1_545
I4 O10 Rb1 104.3(3) . .
I3 O10 Rb1 98.1(3) 1_545 .
I3 O11 Rb1 115.9(4) . .
I4 O12 Rb1 105.7(4) . .
I5 O13 Rb2 129.3(4) . 2_466
I5 O13 Rb2 120.4(4) . .
Rb2 O13 Rb2 110.2(3) 2_466 .
I5 O14 Rb1 115.9(4) . .
I6 O15 Rb1 107.1(3) . 2_456
I6 O16 Rb2 111.0(4) . 2_556
I6 O16 Rb2 102.5(4) . .
Rb2 O16 Rb2 77.5(2) 2_556 .
I6 O17 Rb1 108.7(4) . 2_456
Rb2 O18 Rb2 96.4(5) . 2_456

loop_
_geom_bond_atom_site_label_1
_geom_bond_atom_site_label_2
_geom_bond_distance
_geom_bond_site_symmetry_2
I1 O3 1.800(9) .
I1 O2 1.802(8) .
I1 O4 1.923(9) .
I1 O1 2.323(8) 2_466
I1 Rb2 4.1314(19) .
I2 O5 1.796(8) .
I2 O8 1.815(8) .
I2 O6 1.869(8) .
I2 O7 2.428(8) 2_547
I2 Rb1 4.0291(15) .
I3 O9 1.762(8) .
I3 O11 1.795(8) .
I3 O6 2.102(8) 2_457
I3 O10 2.211(8) 1_565
I3 Rb1 4.0988(16) 1_565
I3 Rb1 4.1615(15) .
I4 O12 1.788(8) .
I4 O7 1.804(8) .
I4 O10 1.862(8) .
I4 Rb1 4.0407(15) .
I5 O14 1.796(9) .
I5 O13 1.813(8) .
I5 O1 1.828(8) .
I5 Rb1 4.1095(15) .
I6 O16 1.793(8) .
I6 O17 1.793(8) .
I6 O15 1.900(8) .
I6 Rb2 4.064(2) .
I6 Rb1 4.0721(15) 2_456
I6 Rb2 4.105(2) 2_556
Rb1 O5 2.909(8) 2_457
Rb1 O9 2.985(8) 1_545
Rb1 O14 2.994(10) .
Rb1 O11 3.051(8) .
Rb1 O15 3.086(9) 2_456
Rb1 O8 3.115(9) .
Rb1 O17 3.127(10) 2_456
Rb1 O6 3.154(8) .
Rb1 O10 3.154(9) .
Rb1 O12 3.172(9) .
Rb2 O18 2.786(14) .
Rb2 O3 2.876(9) .
Rb2 O18 2.907(17) 2_456
Rb2 O13 3.087(9) 2_466
Rb2 O16 3.105(10) 2_556
Rb2 O13 3.136(9) .
Rb2 O16 3.278(9) .
Rb2 O4 3.306(11) 2_566
Rb2 O3 3.399(9) 2_556
Rb2 Rb2 3.997(4) 2_556
Rb2 I6 4.105(2) 2_556
O1 I1 2.323(8) 2_466
O3 Rb2 3.399(9) 2_556
O4 Rb2 3.306(11) 2_566
O5 Rb1 2.909(8) 2_457
O6 I3 2.102(8) 2_457
O7 I2 2.428(8) 2_547
O9 Rb1 2.985(8) 1_565
O10 I3 2.211(8) 1_545
O13 Rb2 3.087(9) 2_466
O15 Rb1 3.086(9) 2_456
O16 Rb2 3.105(10) 2_556
O17 Rb1 3.126(10) 2_456
O18 Rb2 2.907(17) 2_456
